data_2229057
loop_
_publ_author_name
'Wicker, Benjamin F.'
'Seaman, Rachel'
'Hoffman, Norris W.'
'Davis, Jr, James H.'
'Sykora, Richard E.'

_publ_section_title
;
 {2,6-Bis[(2,6-diphenylphosphanyl)oxy]-4-fluorophenyl-\k^3^<i>P</i>,<i>C</i>^1^,<i>P</i>'}(6-methyl-2,2,4-trioxo-3,4-dihydro-1,2,3-oxathiazin-3-ido-\k<i>N</i>)palladium(II)
;
_journal_coeditor_code GW2097
_journal_issue 2
_journal_name_full 'Acta Crystallographica Section E'
_journal_page_first m286
_journal_page_last m287
_journal_paper_doi 10.1107/S1600536811002911
_journal_volume 67
_journal_year 2011
_chemical_formula_iupac '[Pd (C30 H22 F O2 P2) (C4 H4 N O4 S)]'
_chemical_formula_moiety 'C34 H26 F N O6 P2 Pd S'
_chemical_formula_sum 'C34 H26 F N O6 P2 Pd S'
_chemical_formula_weight 763.96
_chemical_name_systematic
;
{2,6-Bis[(2,6-diphenylphosphanyl)oxy]-4-fluorophenyl-
\k^3^<i>P</i>,<i>C</i>^1^,<i>P</i>'}(6-methyl-2,2,4-trioxo-3,4-dihydro-
1,2,3-oxathiazin-3-ido-\k<i>N</i>)palladium(II)
;
_space_group_IT_number 2
_symmetry_cell_setting triclinic
_symmetry_space_group_name_Hall '-P 1'
_symmetry_space_group_name_H-M 'P -1'
_atom_sites_solution_hydrogens geom
_atom_sites_solution_primary direct
_atom_sites_solution_secondary difmap
_audit_creation_method SHELXL-97
_cell_angle_alpha 89.175(9)
_cell_angle_beta 88.524(12)
_cell_angle_gamma 82.021(7)
_cell_formula_units_Z 2
_cell_length_a 10.6088(12)
_cell_length_b 11.0069(7)
_cell_length_c 14.066(2)
_cell_measurement_reflns_used 25
_cell_measurement_temperature 290(2)
_cell_measurement_theta_max 12.041
_cell_measurement_theta_min 8.039
_cell_volume 1625.9(3)
_computing_cell_refinement '<i>CAD4/PC</i> (Enraf--Nonius, 1993)'
_computing_data_collection '<i>CAD4/PC</i> (Enraf--Nonius, 1993)'
_computing_data_reduction '<i>XCAD-4-PC</i> (Harms & Wocadlo, 1995)'
_computing_molecular_graphics '<i>OLEX2</i> (Dolomanov <i>et al.</i>, 2009)'
_computing_publication_material '<i>publCIF</i> (Westrip, 2010)'
_computing_structure_refinement '<i>SHELXL97</i> (Sheldrick, 2008)'
_computing_structure_solution '<i>SHELXS97</i> (Sheldrick, 2008)'
_diffrn_ambient_temperature 290(2)
_diffrn_measured_fraction_theta_full 0.998
_diffrn_measured_fraction_theta_max 0.998
_diffrn_measurement_device_type 'Enraf--Nonius CAD-4'
_diffrn_measurement_method \q/2\q
_diffrn_radiation_monochromator graphite
_diffrn_radiation_source 'fine-focus sealed tube'
_diffrn_radiation_type MoK\a
_diffrn_radiation_wavelength 0.71073
_diffrn_reflns_av_R_equivalents 0.0199
_diffrn_reflns_av_sigmaI/netI 0.0258
_diffrn_reflns_limit_h_max 12
_diffrn_reflns_limit_h_min 0
_diffrn_reflns_limit_k_max 13
_diffrn_reflns_limit_k_min -13
_diffrn_reflns_limit_l_max 16
_diffrn_reflns_limit_l_min -16
_diffrn_reflns_number 6311
_diffrn_reflns_theta_full 25.38
_diffrn_reflns_theta_max 25.38
_diffrn_reflns_theta_min 2.35
_diffrn_standards_interval_time 120
_diffrn_standards_number 3
_exptl_absorpt_coefficient_mu 0.785
_exptl_absorpt_correction_T_max 0.8278
_exptl_absorpt_correction_T_min 0.6196
_exptl_absorpt_correction_type psi-scan
_exptl_absorpt_process_details '(North <i>et al.</i>, 1968)'
_exptl_crystal_colour colorless
_exptl_crystal_density_diffrn 1.560
_exptl_crystal_density_method 'not measured'
_exptl_crystal_description prism
_exptl_crystal_F_000 772
_exptl_crystal_size_max 0.67
_exptl_crystal_size_mid 0.55
_exptl_crystal_size_min 0.25
_refine_diff_density_max 0.317
_refine_diff_density_min -0.410
_refine_ls_extinction_method none
_refine_ls_goodness_of_fit_ref 1.053
_refine_ls_hydrogen_treatment constr
_refine_ls_matrix_type full
_refine_ls_number_parameters 416
_refine_ls_number_reflns 5963
_refine_ls_number_restraints 0
_refine_ls_restrained_S_all 1.053
_refine_ls_R_factor_all 0.0389
_refine_ls_R_factor_gt 0.0280
_refine_ls_shift/su_max 0.001
_refine_ls_shift/su_mean 0.000
_refine_ls_structure_factor_coef Fsqd
_refine_ls_weighting_details 'calc w=1/[\s^2^(Fo^2^)+(0.0404P)^2^+0.4794P] where P=(Fo^2^+2Fc^2^)/3'
_refine_ls_weighting_scheme calc
_refine_ls_wR_factor_gt 0.0731
_refine_ls_wR_factor_ref 0.0778
_reflns_number_gt 5091
_reflns_number_total 5963
_reflns_threshold_expression I>2\s(I)
_cod_data_source_file gw2097.cif
_cod_data_source_block I
_cod_database_code 2229057
_cod_database_fobs_code 2229057

loop_
_symmetry_equiv_pos_as_xyz
'x, y, z'
'-x, -y, -z'

loop_
_atom_site_type_symbol
_atom_site_label
_atom_site_fract_x
_atom_site_fract_y
_atom_site_fract_z
_atom_site_U_iso_or_equiv
_atom_site_adp_type
_atom_site_calc_flag
_atom_site_refinement_flags
_atom_site_occupancy
_atom_site_disorder_assembly
_atom_site_disorder_group
Pd Pd1 0.319883(17) 0.194802(18) 0.257293(13) 0.03998(7) Uani d . 1 . .
P P1 0.40296(7) 0.34887(7) 0.17797(5) 0.04728(17) Uani d . 1 . .
P P2 0.29164(7) 0.00104(6) 0.30445(5) 0.04611(16) Uani d . 1 . .
S S1 0.04728(7) 0.36685(7) 0.28910(5) 0.05509(19) Uani d . 1 . .
F F1 0.73387(18) -0.1038(2) 0.01746(14) 0.0793(6) Uani d . 1 . .
O O1 0.5064(2) 0.27851(19) 0.10175(14) 0.0594(5) Uani d . 1 . .
O O2 0.4125(2) -0.08849(18) 0.25628(15) 0.0601(5) Uani d . 1 . .
O O3 0.0472(3) 0.4957(2) 0.29368(18) 0.0809(7) Uani d . 1 . .
O O4 0.0277(2) 0.3168(2) 0.20004(16) 0.0760(7) Uani d . 1 . .
O O5 -0.07029(18) 0.3374(2) 0.35586(15) 0.0599(5) Uani d . 1 . .
O O6 0.2777(2) 0.2668(2) 0.47308(15) 0.0652(6) Uani d . 1 . .
N N1 0.1673(2) 0.2921(2) 0.33821(16) 0.0480(5) Uani d . 1 . .
C C1 0.4573(2) 0.0973(2) 0.18193(18) 0.0445(6) Uani d . 1 . .
C C2 0.5307(3) 0.1527(3) 0.11519(19) 0.0492(6) Uani d . 1 . .
C C3 0.6248(3) 0.0868(3) 0.0595(2) 0.0562(7) Uani d . 1 . .
H H3 0.6732 0.1253 0.0154 0.067 Uiso calc R 1 . .
C C4 0.6432(3) -0.0378(3) 0.0727(2) 0.0590(8) Uani d . 1 . .
C C5 0.5753(3) -0.1000(3) 0.1369(2) 0.0584(8) Uani d . 1 . .
H H5 0.5905 -0.1849 0.1436 0.070 Uiso calc R 1 . .
C C6 0.4836(3) -0.0294(3) 0.19080(19) 0.0497(6) Uani d . 1 . .
C C7 0.3064(3) 0.4549(3) 0.1022(2) 0.0555(7) Uani d . 1 . .
C C8 0.2366(3) 0.4084(4) 0.0329(2) 0.0768(10) Uani d . 1 . .
H H8 0.2418 0.3241 0.0246 0.092 Uiso calc R 1 . .
C C9 0.1581(4) 0.4901(6) -0.0243(3) 0.0938(14) Uani d . 1 . .
H H9 0.1132 0.4599 -0.0724 0.113 Uiso calc R 1 . .
C C10 0.1466(4) 0.6124(6) -0.0106(3) 0.1002(16) Uani d . 1 . .
H H10 0.0940 0.6656 -0.0492 0.120 Uiso calc R 1 . .
C C11 0.2112(4) 0.6571(4) 0.0587(3) 0.0974(14) Uani d . 1 . .
H H11 0.2008 0.7413 0.0689 0.117 Uiso calc R 1 . .
C C12 0.2926(4) 0.5806(3) 0.1151(3) 0.0772(10) Uani d . 1 . .
H H12 0.3383 0.6132 0.1618 0.093 Uiso calc R 1 . .
C C13 0.4943(3) 0.4430(2) 0.2440(2) 0.0485(6) Uani d . 1 . .
C C14 0.6042(3) 0.4790(3) 0.2059(3) 0.0725(10) Uani d . 1 . .
H H14 0.6361 0.4494 0.1472 0.087 Uiso calc R 1 . .
C C15 0.6669(4) 0.5593(4) 0.2551(3) 0.0830(11) Uani d . 1 . .
H H15 0.7421 0.5823 0.2299 0.100 Uiso calc R 1 . .
C C16 0.6199(4) 0.6049(3) 0.3398(3) 0.0718(9) Uani d . 1 . .
H H16 0.6613 0.6609 0.3715 0.086 Uiso calc R 1 . .
C C17 0.5120(4) 0.5686(4) 0.3782(3) 0.0786(10) Uani d . 1 . .
H H17 0.4802 0.5996 0.4365 0.094 Uiso calc R 1 . .
C C18 0.4494(3) 0.4861(3) 0.3315(2) 0.0668(8) Uani d . 1 . .
H H18 0.3772 0.4598 0.3591 0.080 Uiso calc R 1 . .
C C19 0.1541(3) -0.0538(3) 0.2582(2) 0.0522(7) Uani d . 1 . .
C C20 0.0796(4) 0.0157(3) 0.1943(3) 0.0766(10) Uani d . 1 . .
H H20 0.0995 0.0923 0.1757 0.092 Uiso calc R 1 . .
C C21 -0.0252(4) -0.0270(4) 0.1573(3) 0.1013(15) Uani d . 1 . .
H H21 -0.0757 0.0213 0.1142 0.122 Uiso calc R 1 . .
C C22 -0.0549(4) -0.1389(4) 0.1833(3) 0.0922(13) Uani d . 1 . .
H H22 -0.1257 -0.1672 0.1584 0.111 Uiso calc R 1 . .
C C23 0.0189(5) -0.2090(4) 0.2457(3) 0.0961(14) Uani d . 1 . .
H H23 -0.0008 -0.2861 0.2632 0.115 Uiso calc R 1 . .
C C24 0.1219(4) -0.1674(3) 0.2831(3) 0.0805(11) Uani d . 1 . .
H H24 0.1715 -0.2165 0.3262 0.097 Uiso calc R 1 . .
C C25 0.2974(3) -0.0480(2) 0.42676(19) 0.0458(6) Uani d . 1 . .
C C26 0.1920(3) -0.0163(3) 0.4854(2) 0.0591(7) Uani d . 1 . .
H H26 0.1176 0.0246 0.4602 0.071 Uiso calc R 1 . .
C C27 0.1961(3) -0.0446(3) 0.5806(2) 0.0718(9) Uani d . 1 . .
H H27 0.1251 -0.0216 0.6198 0.086 Uiso calc R 1 . .
C C28 0.3057(4) -0.1074(4) 0.6181(2) 0.0733(10) Uani d . 1 . .
H H28 0.3082 -0.1277 0.6825 0.088 Uiso calc R 1 . .
C C29 0.4097(3) -0.1394(3) 0.5611(2) 0.0665(9) Uani d . 1 . .
H H29 0.4833 -0.1818 0.5867 0.080 Uiso calc R 1 . .
C C30 0.4077(3) -0.1095(3) 0.4651(2) 0.0543(7) Uani d . 1 . .
H H30 0.4798 -0.1306 0.4267 0.065 Uiso calc R 1 . .
C C31 0.1763(3) 0.2983(2) 0.43552(19) 0.0473(6) Uani d . 1 . .
C C32 0.0581(3) 0.3353(2) 0.4901(2) 0.0507(6) Uani d . 1 . .
H H32 0.0638 0.3495 0.5548 0.061 Uiso calc R 1 . .
C C33 -0.0556(3) 0.3498(2) 0.4529(2) 0.0508(7) Uani d . 1 . .
C C34 -0.1806(3) 0.3777(3) 0.5027(3) 0.0680(9) Uani d . 1 . .
H H34A -0.1680 0.3898 0.5690 0.102 Uiso calc R 1 . .
H H34B -0.2283 0.3104 0.4955 0.102 Uiso calc R 1 . .
H H34C -0.2268 0.4508 0.4759 0.102 Uiso calc R 1 . .

loop_
_atom_site_aniso_label
_atom_site_aniso_U_11
_atom_site_aniso_U_22
_atom_site_aniso_U_33
_atom_site_aniso_U_12
_atom_site_aniso_U_13
_atom_site_aniso_U_23
Pd1 0.03722(11) 0.04267(12) 0.03896(12) -0.00192(8) 0.00034(8) -0.00073(8)
P1 0.0490(4) 0.0496(4) 0.0438(4) -0.0100(3) 0.0060(3) -0.0018(3)
P2 0.0459(4) 0.0421(4) 0.0485(4) 0.0003(3) -0.0018(3) 0.0037(3)
S1 0.0510(4) 0.0561(4) 0.0535(4) 0.0074(3) 0.0034(3) 0.0106(3)
F1 0.0624(11) 0.0990(15) 0.0679(12) 0.0194(10) 0.0124(9) -0.0230(11)
O1 0.0628(12) 0.0598(12) 0.0561(12) -0.0139(10) 0.0193(10) -0.0079(10)
O2 0.0623(12) 0.0488(11) 0.0633(13) 0.0112(9) 0.0086(10) 0.0036(10)
O3 0.0935(18) 0.0538(13) 0.0895(18) 0.0051(12) 0.0168(14) 0.0220(12)
O4 0.0704(15) 0.0988(18) 0.0523(13) 0.0119(13) -0.0092(11) 0.0079(12)
O5 0.0412(10) 0.0740(14) 0.0623(13) -0.0011(9) 0.0014(9) 0.0057(11)
O6 0.0520(12) 0.0866(16) 0.0544(12) 0.0023(11) -0.0091(10) -0.0136(11)
N1 0.0442(12) 0.0517(13) 0.0448(12) 0.0043(10) 0.0022(10) -0.0004(10)
C1 0.0389(13) 0.0518(15) 0.0410(13) 0.0010(11) -0.0035(11) -0.0053(11)
C2 0.0437(14) 0.0609(17) 0.0432(14) -0.0064(12) -0.0008(11) -0.0105(13)
C3 0.0425(15) 0.080(2) 0.0460(15) -0.0083(14) 0.0048(12) -0.0128(14)
C4 0.0452(15) 0.079(2) 0.0478(16) 0.0112(14) -0.0015(13) -0.0181(15)
C5 0.0551(17) 0.0610(18) 0.0542(17) 0.0122(14) -0.0091(14) -0.0082(14)
C6 0.0439(14) 0.0570(17) 0.0457(15) 0.0029(12) -0.0043(12) -0.0018(13)
C7 0.0491(16) 0.073(2) 0.0462(16) -0.0160(14) 0.0047(12) 0.0090(14)
C8 0.070(2) 0.106(3) 0.055(2) -0.015(2) 0.0013(17) -0.0060(19)
C9 0.062(2) 0.169(5) 0.050(2) -0.014(3) -0.0069(17) 0.000(3)
C10 0.071(3) 0.146(5) 0.077(3) 0.002(3) 0.001(2) 0.045(3)
C11 0.087(3) 0.091(3) 0.113(4) -0.013(2) -0.016(3) 0.046(3)
C12 0.076(2) 0.067(2) 0.089(3) -0.0160(18) -0.015(2) 0.0237(19)
C13 0.0485(15) 0.0468(15) 0.0496(15) -0.0048(12) -0.0025(12) 0.0000(12)
C14 0.0609(19) 0.092(3) 0.069(2) -0.0257(18) 0.0137(16) -0.0235(19)
C15 0.069(2) 0.099(3) 0.088(3) -0.037(2) 0.006(2) -0.021(2)
C16 0.079(2) 0.068(2) 0.072(2) -0.0172(18) -0.0230(19) -0.0061(17)
C17 0.101(3) 0.080(2) 0.058(2) -0.023(2) 0.0042(19) -0.0165(18)
C18 0.072(2) 0.073(2) 0.0579(19) -0.0200(17) 0.0114(16) -0.0104(16)
C19 0.0602(17) 0.0455(15) 0.0512(16) -0.0065(13) -0.0111(13) 0.0035(12)
C20 0.082(2) 0.0583(19) 0.093(3) -0.0176(17) -0.037(2) 0.0232(18)
C21 0.099(3) 0.082(3) 0.129(4) -0.025(2) -0.068(3) 0.034(3)
C22 0.094(3) 0.083(3) 0.108(3) -0.034(2) -0.045(3) 0.013(2)
C23 0.134(4) 0.066(2) 0.099(3) -0.047(2) -0.046(3) 0.021(2)
C24 0.110(3) 0.0525(18) 0.084(2) -0.0237(19) -0.043(2) 0.0206(17)
C25 0.0463(14) 0.0422(14) 0.0488(15) -0.0048(11) -0.0070(12) 0.0013(11)
C26 0.0516(17) 0.0661(19) 0.0572(18) 0.0002(14) -0.0026(14) 0.0023(15)
C27 0.070(2) 0.089(3) 0.0562(19) -0.0098(18) 0.0051(16) -0.0014(17)
C28 0.080(2) 0.092(3) 0.0510(18) -0.023(2) -0.0165(17) 0.0097(17)
C29 0.0622(19) 0.072(2) 0.067(2) -0.0127(16) -0.0270(17) 0.0109(17)
C30 0.0464(15) 0.0555(16) 0.0611(18) -0.0056(13) -0.0092(13) 0.0043(14)
C31 0.0492(15) 0.0430(14) 0.0492(15) -0.0042(12) 0.0003(12) -0.0079(12)
C32 0.0571(17) 0.0472(15) 0.0470(15) -0.0056(12) 0.0076(13) -0.0053(12)
C33 0.0521(16) 0.0416(14) 0.0572(17) -0.0041(12) 0.0105(13) 0.0028(12)
C34 0.0542(18) 0.065(2) 0.082(2) -0.0041(15) 0.0226(16) 0.0038(17)

loop_
_atom_type_symbol
_atom_type_description
_atom_type_scat_dispersion_real
_atom_type_scat_dispersion_imag
_atom_type_scat_source
C C 0.0033 0.0016 'International Tables Vol C Tables 4.2.6.8 and 6.1.1.4'
H H 0.0000 0.0000 'International Tables Vol C Tables 4.2.6.8 and 6.1.1.4'
N N 0.0061 0.0033 'International Tables Vol C Tables 4.2.6.8 and 6.1.1.4'
O O 0.0106 0.0060 'International Tables Vol C Tables 4.2.6.8 and 6.1.1.4'
F F 0.0171 0.0103 'International Tables Vol C Tables 4.2.6.8 and 6.1.1.4'
P P 0.1023 0.0942 'International Tables Vol C Tables 4.2.6.8 and 6.1.1.4'
S S 0.1246 0.1234 'International Tables Vol C Tables 4.2.6.8 and 6.1.1.4'
Pd Pd -0.9988 1.0072 'International Tables Vol C Tables 4.2.6.8 and 6.1.1.4'

loop_
_geom_angle_atom_site_label_1
_geom_angle_atom_site_label_2
_geom_angle_atom_site_label_3
_geom_angle_site_symmetry_1
_geom_angle_site_symmetry_3
_geom_angle
_geom_angle_publ_flag
C1 Pd1 N1 . . 177.21(10) ?
C1 Pd1 P2 . . 79.58(8) ?
N1 Pd1 P2 . . 97.94(7) ?
C1 Pd1 P1 . . 79.99(8) ?
N1 Pd1 P1 . . 102.47(7) ?
P2 Pd1 P1 . . 159.56(3) ?
O1 P1 C13 . . 103.92(12) ?
O1 P1 C7 . . 101.87(13) ?
C13 P1 C7 . . 104.64(14) ?
O1 P1 Pd1 . . 104.63(8) ?
C13 P1 Pd1 . . 118.05(10) ?
C7 P1 Pd1 . . 121.20(10) ?
O2 P2 C19 . . 104.21(13) ?
O2 P2 C25 . . 102.21(12) ?
C19 P2 C25 . . 105.35(13) ?
O2 P2 Pd1 . . 104.98(8) ?
C19 P2 Pd1 . . 115.23(9) ?
C25 P2 Pd1 . . 122.61(9) ?
O4 S1 O3 . . 117.70(16) ?
O4 S1 N1 . . 110.61(13) ?
O3 S1 N1 . . 112.39(15) ?
O4 S1 O5 . . 105.38(14) ?
O3 S1 O5 . . 105.92(13) ?
N1 S1 O5 . . 103.46(12) ?
C2 O1 P1 . . 114.26(17) ?
C6 O2 P2 . . 113.99(17) ?
C33 O5 S1 . . 115.71(18) ?
C31 N1 S1 . . 118.54(18) ?
C31 N1 Pd1 . . 119.49(17) ?
S1 N1 Pd1 . . 121.80(13) ?
C6 C1 C2 . . 116.5(2) ?
C6 C1 Pd1 . . 122.2(2) ?
C2 C1 Pd1 . . 121.3(2) ?
C3 C2 O1 . . 118.3(3) ?
C3 C2 C1 . . 122.7(3) ?
O1 C2 C1 . . 118.9(2) ?
C4 C3 C2 . . 116.6(3) ?
C4 C3 H3 . . 121.7 ?
C2 C3 H3 . . 121.7 ?
F1 C4 C3 . . 117.3(3) ?
F1 C4 C5 . . 118.2(3) ?
C3 C4 C5 . . 124.5(3) ?
C4 C5 C6 . . 116.2(3) ?
C4 C5 H5 . . 121.9 ?
C6 C5 H5 . . 121.9 ?
C5 C6 O2 . . 118.1(3) ?
C5 C6 C1 . . 123.4(3) ?
O2 C6 C1 . . 118.4(2) ?
C8 C7 C12 . . 119.0(3) ?
C8 C7 P1 . . 118.6(3) ?
C12 C7 P1 . . 122.3(3) ?
C7 C8 C9 . . 118.9(4) ?
C7 C8 H8 . . 120.5 ?
C9 C8 H8 . . 120.5 ?
C10 C9 C8 . . 121.0(4) ?
C10 C9 H9 . . 119.5 ?
C8 C9 H9 . . 119.5 ?
C11 C10 C9 . . 120.0(4) ?
C11 C10 H10 . . 120.0 ?
C9 C10 H10 . . 120.0 ?
C10 C11 C12 . . 121.2(5) ?
C10 C11 H11 . . 119.4 ?
C12 C11 H11 . . 119.4 ?
C11 C12 C7 . . 119.8(4) ?
C11 C12 H12 . . 120.1 ?
C7 C12 H12 . . 120.1 ?
C18 C13 C14 . . 119.4(3) ?
C18 C13 P1 . . 119.4(2) ?
C14 C13 P1 . . 121.0(2) ?
C13 C14 C15 . . 119.8(3) ?
C13 C14 H14 . . 120.1 ?
C15 C14 H14 . . 120.1 ?
C16 C15 C14 . . 120.6(3) ?
C16 C15 H15 . . 119.7 ?
C14 C15 H15 . . 119.7 ?
C15 C16 C17 . . 119.8(3) ?
C15 C16 H16 . . 120.1 ?
C17 C16 H16 . . 120.1 ?
C16 C17 C18 . . 120.6(3) ?
C16 C17 H17 . . 119.7 ?
C18 C17 H17 . . 119.7 ?
C13 C18 C17 . . 119.8(3) ?
C13 C18 H18 . . 120.1 ?
C17 C18 H18 . . 120.1 ?
C20 C19 C24 . . 117.9(3) ?
C20 C19 P2 . . 120.2(2) ?
C24 C19 P2 . . 121.9(2) ?
C19 C20 C21 . . 120.4(3) ?
C19 C20 H20 . . 119.8 ?
C21 C20 H20 . . 119.8 ?
C22 C21 C20 . . 120.4(3) ?
C22 C21 H21 . . 119.8 ?
C20 C21 H21 . . 119.8 ?
C23 C22 C21 . . 119.6(4) ?
C23 C22 H22 . . 120.2 ?
C21 C22 H22 . . 120.2 ?
C22 C23 C24 . . 120.4(3) ?
C22 C23 H23 . . 119.8 ?
C24 C23 H23 . . 119.8 ?
C23 C24 C19 . . 121.3(3) ?
C23 C24 H24 . . 119.4 ?
C19 C24 H24 . . 119.4 ?
C26 C25 C30 . . 119.2(3) ?
C26 C25 P2 . . 119.1(2) ?
C30 C25 P2 . . 121.6(2) ?
C27 C26 C25 . . 120.7(3) ?
C27 C26 H26 . . 119.7 ?
C25 C26 H26 . . 119.7 ?
C26 C27 C28 . . 119.9(3) ?
C26 C27 H27 . . 120.1 ?
C28 C27 H27 . . 120.1 ?
C29 C28 C27 . . 120.0(3) ?
C29 C28 H28 . . 120.0 ?
C27 C28 H28 . . 120.0 ?
C28 C29 C30 . . 120.7(3) ?
C28 C29 H29 . . 119.6 ?
C30 C29 H29 . . 119.6 ?
C29 C30 C25 . . 119.6(3) ?
C29 C30 H30 . . 120.2 ?
C25 C30 H30 . . 120.2 ?
O6 C31 N1 . . 120.1(2) ?
O6 C31 C32 . . 122.6(3) ?
N1 C31 C32 . . 117.1(2) ?
C33 C32 C31 . . 123.8(3) ?
C33 C32 H32 . . 118.1 ?
C31 C32 H32 . . 118.1 ?
C32 C33 O5 . . 121.0(2) ?
C32 C33 C34 . . 128.0(3) ?
O5 C33 C34 . . 111.0(3) ?
C33 C34 H34A . . 109.5 ?
C33 C34 H34B . . 109.5 ?
H34A C34 H34B . . 109.5 ?
C33 C34 H34C . . 109.5 ?
H34A C34 H34C . . 109.5 ?
H34B C34 H34C . . 109.5 ?

loop_
_geom_bond_atom_site_label_1
_geom_bond_atom_site_label_2
_geom_bond_site_symmetry_2
_geom_bond_distance
_geom_bond_publ_flag
Pd1 C1 . 1.979(3) ?
Pd1 N1 . 2.127(2) ?
Pd1 P2 . 2.2814(7) ?
Pd1 P1 . 2.2819(8) ?
P1 O1 . 1.637(2) ?
P1 C13 . 1.797(3) ?
P1 C7 . 1.799(3) ?
P2 O2 . 1.642(2) ?
P2 C19 . 1.795(3) ?
P2 C25 . 1.796(3) ?
S1 O4 . 1.408(2) ?
S1 O3 . 1.420(2) ?
S1 N1 . 1.585(2) ?
S1 O5 . 1.608(2) ?
F1 C4 . 1.357(3) ?
O1 C2 . 1.384(3) ?
O2 C6 . 1.387(3) ?
O5 C33 . 1.389(4) ?
O6 C31 . 1.215(3) ?
N1 C31 . 1.378(3) ?
C1 C6 . 1.389(4) ?
C1 C2 . 1.392(4) ?
C2 C3 . 1.382(4) ?
C3 C4 . 1.369(5) ?
C3 H3 . 0.9300 ?
C4 C5 . 1.375(5) ?
C5 C6 . 1.376(4) ?
C5 H5 . 0.9300 ?
C7 C8 . 1.384(5) ?
C7 C12 . 1.385(5) ?
C8 C9 . 1.399(6) ?
C8 H8 . 0.9300 ?
C9 C10 . 1.350(7) ?
C9 H9 . 0.9300 ?
C10 C11 . 1.343(6) ?
C10 H10 . 0.9300 ?
C11 C12 . 1.378(5) ?
C11 H11 . 0.9300 ?
C12 H12 . 0.9300 ?
C13 C18 . 1.375(4) ?
C13 C14 . 1.376(4) ?
C14 C15 . 1.381(5) ?
C14 H14 . 0.9300 ?
C15 C16 . 1.355(5) ?
C15 H15 . 0.9300 ?
C16 C17 . 1.361(5) ?
C16 H16 . 0.9300 ?
C17 C18 . 1.379(5) ?
C17 H17 . 0.9300 ?
C18 H18 . 0.9300 ?
C19 C20 . 1.366(4) ?
C19 C24 . 1.378(4) ?
C20 C21 . 1.382(5) ?
C20 H20 . 0.9300 ?
C21 C22 . 1.356(5) ?
C21 H21 . 0.9300 ?
C22 C23 . 1.351(5) ?
C22 H22 . 0.9300 ?
C23 C24 . 1.363(5) ?
C23 H23 . 0.9300 ?
C24 H24 . 0.9300 ?
C25 C26 . 1.380(4) ?
C25 C30 . 1.386(4) ?
C26 C27 . 1.370(4) ?
C26 H26 . 0.9300 ?
C27 C28 . 1.381(5) ?
C27 H27 . 0.9300 ?
C28 C29 . 1.357(5) ?
C28 H28 . 0.9300 ?
C29 C30 . 1.384(4) ?
C29 H29 . 0.9300 ?
C30 H30 . 0.9300 ?
C31 C32 . 1.465(4) ?
C32 C33 . 1.316(4) ?
C32 H32 . 0.9300 ?
C33 C34 . 1.479(4) ?
C34 H34A . 0.9600 ?
C34 H34B . 0.9600 ?
C34 H34C . 0.9600 ?

loop_
_geom_hbond_atom_site_label_D
_geom_hbond_atom_site_label_H
_geom_hbond_atom_site_label_A
_geom_hbond_site_symmetry_A
_geom_hbond_distance_DH
_geom_hbond_distance_HA
_geom_hbond_distance_DA
_geom_hbond_angle_DHA
C23 H23 O3 1_545 0.93 2.42 3.284(4) 155
C16 H16 O6 2_666 0.93 2.47 3.284(4) 146
C10 H10 O4 2_565 0.93 2.50 3.305(5) 145
C8 H8 F1 2_655 0.93 2.48 3.406(5) 173
